data_4509774
loop_
_publ_author_name
'Liu, Yabing'
'Liao, Wuping'
'Bi, Yanfeng'
'Wang, Xiaofei'
'Zhang, Hongjie'

_publ_contact_author 'Prof Dr Wuping Liao'
_publ_section_title
;
 Assembly of Seven Supramolecular Compounds withp-Sulfonatocalix[6]arene
;
_journal_issue 12
_journal_name_full 'Crystal Growth &amp; Design'
_journal_page_first 5311
_journal_paper_doi 10.1021/cg900814b
_journal_volume 9
_journal_year 2009
_chemical_formula_moiety '[Co(C12H8N2)2]2 [Co(C12H8N2)2(H2O)]2 [C42H28S6O24] [H2O]29.53'
_chemical_formula_sum 'C138 H169.06 Co4 N16 O55.53 S6'
_chemical_formula_weight 3368.51
_chemical_name_common '[Co(C12H8N2)2]2 [Co(C12H8N2)2(H2O)]2 [C42H28S6O24] [H2O]29.53'
_chemical_name_systematic
; 
 ? 
;
_space_group_IT_number 2
_symmetry_cell_setting triclinic
_symmetry_space_group_name_Hall '-P 1'
_symmetry_space_group_name_H-M 'P -1'
_atom_sites_solution_hydrogens geom
_atom_sites_solution_primary direct
_atom_sites_solution_secondary difmap
_audit_creation_method SHELXL-97
_cell_angle_alpha 80.4950(10)
_cell_angle_beta 85.2360(10)
_cell_angle_gamma 89.9040(10)
_cell_formula_units_Z 1
_cell_length_a 12.1344(5)
_cell_length_b 15.4172(6)
_cell_length_c 20.3397(7)
_cell_measurement_temperature 187(2)
_cell_volume 3739.6(2)
_computing_cell_refinement 'Bruker SAINT'
_computing_data_collection 'Bruker APEX2'
_computing_data_reduction 'Bruker SAINT'
_computing_molecular_graphics 'Bruker SHELXTL'
_computing_publication_material 'Bruker SHELXTL'
_computing_structure_refinement 'SHELXL-97 (Sheldrick, 2008)'
_computing_structure_solution 'SHELXS-97 (Sheldrick, 2008)'
_diffrn_ambient_temperature 187(2)
_diffrn_measured_fraction_theta_full 0.998
_diffrn_measured_fraction_theta_max 0.998
_diffrn_measurement_device_type 'Bruker APEX-II CCD'
_diffrn_measurement_method '\f and \w scans'
_diffrn_radiation_monochromator graphite
_diffrn_radiation_source 'fine-focus sealed tube'
_diffrn_radiation_type MoK\a
_diffrn_radiation_wavelength 0.71073
_diffrn_reflns_av_R_equivalents 0.0363
_diffrn_reflns_av_sigmaI/netI 0.0443
_diffrn_reflns_limit_h_max 14
_diffrn_reflns_limit_h_min -14
_diffrn_reflns_limit_k_max 18
_diffrn_reflns_limit_k_min -18
_diffrn_reflns_limit_l_max 24
_diffrn_reflns_limit_l_min -24
_diffrn_reflns_number 35910
_diffrn_reflns_theta_full 25.00
_diffrn_reflns_theta_max 25.00
_diffrn_reflns_theta_min 1.34
_diffrn_standards_number 0
_exptl_absorpt_coefficient_mu 0.616
_exptl_absorpt_correction_T_max 0.9286
_exptl_absorpt_correction_T_min 0.9160
_exptl_absorpt_correction_type empirical
_exptl_absorpt_process_details ' SADABS, Sheldrick, 1996'
_exptl_crystal_colour orange
_exptl_crystal_density_diffrn 1.490
_exptl_crystal_density_method 'not measured'
_exptl_crystal_description block
_exptl_crystal_F_000 1744
_exptl_crystal_size_max 0.14
_exptl_crystal_size_mid 0.14
_exptl_crystal_size_min 0.12
_refine_diff_density_max 1.919
_refine_diff_density_min -0.739
_refine_diff_density_rms 0.130
_refine_ls_extinction_method none
_refine_ls_goodness_of_fit_ref 1.078
_refine_ls_hydrogen_treatment mixed
_refine_ls_matrix_type full
_refine_ls_number_parameters 968
_refine_ls_number_reflns 13161
_refine_ls_number_restraints 90
_refine_ls_restrained_S_all 1.123
_refine_ls_R_factor_all 0.0825
_refine_ls_R_factor_gt 0.0615
_refine_ls_shift/su_max 0.001
_refine_ls_shift/su_mean 0.000
_refine_ls_structure_factor_coef Fsqd
_refine_ls_weighting_details 'calc w=1/[\s^2^(Fo^2^)+(0.1100P)^2^+4.4549P] where P=(Fo^2^+2Fc^2^)/3'
_refine_ls_weighting_scheme calc
_refine_ls_wR_factor_gt 0.1726
_refine_ls_wR_factor_ref 0.1863
_reflns_number_gt 10127
_reflns_number_total 13161
_reflns_threshold_expression >2sigma(I)
_cod_data_source_file cg900814bsup4.cif
_cod_data_source_block compound_3
_cod_depositor_comments
;
The following automatic conversions were performed:

'_symmetry_cell_setting' value 'Triclinic' changed to 'triclinic'
according to /home/saulius/struct/CIF-dictionaries/cif_core.dic
dictionary named 'cif_core.dic' version 2.4.2 from
2011-04-26.

'_exptl_absorpt_correction_type' value 'Empirical'
changed to 'empirical' according to
/home/saulius/struct/CIF-dictionaries/cif_core.dic dictionary named
'cif_core.dic' version 2.4.2 from 2011-04-26.

Automatic conversion script
Id: cif_fix_values 1891 2012-01-12 08:04:46Z andrius 
;
_cod_original_sg_symbol_H-M 'P-1   '
_cod_database_code 4509774

loop_
_symmetry_equiv_pos_as_xyz
'x, y, z'
'-x, -y, -z'

loop_
_atom_site_label
_atom_site_type_symbol
_atom_site_fract_x
_atom_site_fract_y
_atom_site_fract_z
_atom_site_U_iso_or_equiv
_atom_site_adp_type
_atom_site_occupancy
_atom_site_symmetry_multiplicity
_atom_site_calc_flag
_atom_site_refinement_flags
Co1 Co 1.14287(4) 1.01030(4) 0.11056(3) 0.02051(16) Uani 1 1 d .
Co2 Co 0.33968(4) 0.60340(4) 0.46677(3) 0.02289(16) Uani 1 1 d .
S1 S 0.42536(10) 1.32512(8) 0.15443(5) 0.0322(3) Uani 1 1 d .
S2 S 0.88854(8) 0.92533(7) 0.13457(5) 0.0229(2) Uani 1 1 d .
S3 S 0.61062(8) 0.60009(6) 0.47777(5) 0.0207(2) Uani 1 1 d .
N1 N 1.2010(3) 0.9210(2) 0.04673(16) 0.0229(7) Uani 1 1 d .
N2 N 1.3184(3) 1.0181(2) 0.11523(17) 0.0248(8) Uani 1 1 d .
N3 N 1.1500(3) 0.9237(2) 0.20308(17) 0.0248(8) Uani 1 1 d .
N4 N 1.0969(3) 1.0941(2) 0.18064(17) 0.0229(7) Uani 1 1 d .
N5 N 0.3803(3) 0.7402(2) 0.43650(17) 0.0249(8) Uani 1 1 d .
N6 N 0.3950(3) 0.6083(2) 0.36534(19) 0.0307(9) Uani 1 1 d .
N7 N 0.1685(3) 0.6097(3) 0.4542(3) 0.0465(12) Uani 1 1 d .
N8 N 0.2732(3) 0.6089(2) 0.5657(2) 0.0358(10) Uani 1 1 d .
C1 C 0.4491(4) 1.1747(3) 0.3349(2) 0.0242(9) Uani 1 1 d .
C2 C 0.4089(4) 1.2261(3) 0.2795(2) 0.0263(9) Uani 1 1 d .
H2A H 0.3320 1.2377 0.2795 0.032 Uiso 1 1 calc R
C3 C 0.4790(4) 1.2606(3) 0.2245(2) 0.0255(9) Uani 1 1 d .
C4 C 0.5911(3) 1.2418(3) 0.2235(2) 0.0239(9) Uani 1 1 d .
H4A H 0.6386 1.2643 0.1849 0.029 Uiso 1 1 calc R
C5 C 0.6355(3) 1.1905(3) 0.27778(19) 0.0209(8) Uani 1 1 d .
C6 C 0.7583(3) 1.1707(3) 0.2745(2) 0.0225(9) Uani 1 1 d .
H6A H 0.7944 1.2077 0.2340 0.027 Uiso 1 1 calc R
H6B H 0.7888 1.1892 0.3137 0.027 Uiso 1 1 calc R
C7 C 0.7912(3) 1.0761(3) 0.27292(19) 0.0219(9) Uani 1 1 d .
C8 C 0.8133(3) 1.0457(3) 0.2123(2) 0.0228(9) Uani 1 1 d .
H8A H 0.8025 1.0834 0.1715 0.027 Uiso 1 1 calc R
C9 C 0.8511(3) 0.9604(3) 0.21122(19) 0.0211(9) Uani 1 1 d .
C10 C 0.8659(3) 0.9047(3) 0.2709(2) 0.0221(9) Uani 1 1 d .
H10A H 0.8909 0.8465 0.2698 0.026 Uiso 1 1 calc R
C11 C 0.8450(3) 0.9327(3) 0.3319(2) 0.0204(8) Uani 1 1 d .
C12 C 0.8695(3) 0.8732(3) 0.39585(19) 0.0213(8) Uani 1 1 d .
H12A H 0.9144 0.9076 0.4212 0.026 Uiso 1 1 calc R
H12B H 0.9166 0.8250 0.3833 0.026 Uiso 1 1 calc R
C13 C 0.7740(3) 0.8319(3) 0.44308(19) 0.0187(8) Uani 1 1 d .
C14 C 0.7317(3) 0.7507(3) 0.4368(2) 0.0204(8) Uani 1 1 d .
H14A H 0.7541 0.7253 0.3984 0.024 Uiso 1 1 calc R
C15 C 0.6565(3) 0.7057(2) 0.48623(19) 0.0195(8) Uani 1 1 d .
C16 C 0.6236(3) 0.7421(3) 0.5429(2) 0.0200(8) Uani 1 1 d .
H16A H 0.5748 0.7100 0.5772 0.024 Uiso 1 1 calc R
C17 C 0.6610(3) 0.8239(3) 0.54959(19) 0.0206(8) Uani 1 1 d .
C18 C 0.6287(4) 0.8705(3) 0.6082(2) 0.0272(10) Uani 1 1 d .
H18A H 0.6977 0.8846 0.6273 0.033 Uiso 1 1 calc R
H18B H 0.5952 0.9271 0.5903 0.033 Uiso 1 1 calc R
C19 C 0.5633(3) 1.1590(3) 0.33434(19) 0.0217(9) Uani 1 1 d .
C20 C 0.8084(3) 1.0194(3) 0.3337(2) 0.0216(9) Uani 1 1 d .
C21 C 0.7340(3) 0.8703(2) 0.49820(19) 0.0187(8) Uani 1 1 d .
C22 C 1.1433(4) 0.8771(3) 0.0102(2) 0.0280(10) Uani 1 1 d .
H22A H 1.0659 0.8865 0.0102 0.034 Uiso 1 1 calc R
C23 C 1.1909(4) 0.8177(3) -0.0281(2) 0.0340(11) Uani 1 1 d .
H23A H 1.1466 0.7883 -0.0542 0.041 Uiso 1 1 calc R
C24 C 1.3014(4) 0.8022(3) -0.0279(2) 0.0342(11) Uani 1 1 d .
H24A H 1.3346 0.7609 -0.0531 0.041 Uiso 1 1 calc R
C25 C 1.4827(4) 0.8356(3) 0.0141(2) 0.0341(11) Uani 1 1 d .
H25A H 1.5196 0.7946 -0.0098 0.041 Uiso 1 1 calc R
C26 C 1.5411(4) 0.8812(3) 0.0513(2) 0.0349(11) Uani 1 1 d .
H26A H 1.6180 0.8710 0.0538 0.042 Uiso 1 1 calc R
C27 C 1.5442(4) 0.9953(3) 0.1257(2) 0.0330(11) Uani 1 1 d .
H27A H 1.6212 0.9880 0.1298 0.040 Uiso 1 1 calc R
C28 C 1.4874(4) 1.0544(3) 0.1568(2) 0.0356(11) Uani 1 1 d .
H28A H 1.5246 1.0888 0.1830 0.043 Uiso 1 1 calc R
C29 C 1.3743(4) 1.0652(3) 0.1507(2) 0.0283(10) Uani 1 1 d .
H29A H 1.3361 1.1077 0.1726 0.034 Uiso 1 1 calc R
C30 C 1.3740(3) 0.9583(3) 0.0842(2) 0.0234(9) Uani 1 1 d .
C31 C 1.4882(3) 0.9445(3) 0.0870(2) 0.0268(9) Uani 1 1 d .
C32 C 1.3667(4) 0.8481(3) 0.0101(2) 0.0281(10) Uani 1 1 d .
C33 C 1.3117(3) 0.9078(3) 0.0456(2) 0.0237(9) Uani 1 1 d .
C34 C 1.1797(4) 0.8392(3) 0.2132(3) 0.0347(11) Uani 1 1 d .
H34A H 1.1909 0.8100 0.1756 0.042 Uiso 1 1 calc R
C35 C 1.1948(4) 0.7923(3) 0.2763(3) 0.0440(13) Uani 1 1 d .
H35A H 1.2159 0.7324 0.2813 0.053 Uiso 1 1 calc R
C36 C 1.1790(4) 0.8330(4) 0.3307(3) 0.0451(14) Uani 1 1 d .
H36A H 1.1891 0.8017 0.3740 0.054 Uiso 1 1 calc R
C37 C 1.1287(4) 0.9698(4) 0.3766(2) 0.0411(13) Uani 1 1 d .
H37A H 1.1393 0.9416 0.4207 0.049 Uiso 1 1 calc R
C38 C 1.0961(4) 1.0540(4) 0.3664(2) 0.0416(13) Uani 1 1 d .
H38A H 1.0822 1.0837 0.4035 0.050 Uiso 1 1 calc R
C39 C 1.0501(4) 1.1872(3) 0.2855(3) 0.0398(12) Uani 1 1 d .
H39A H 1.0345 1.2198 0.3209 0.048 Uiso 1 1 calc R
C40 C 1.0412(4) 1.2264(3) 0.2205(3) 0.0403(12) Uani 1 1 d .
H40A H 1.0188 1.2859 0.2104 0.048 Uiso 1 1 calc R
C41 C 1.0657(4) 1.1773(3) 0.1695(2) 0.0311(10) Uani 1 1 d .
H41A H 1.0596 1.2047 0.1246 0.037 Uiso 1 1 calc R
C42 C 1.1035(3) 1.0550(3) 0.2457(2) 0.0236(9) Uani 1 1 d .
C43 C 1.0819(4) 1.1000(3) 0.2996(2) 0.0308(10) Uani 1 1 d .
C44 C 1.1475(4) 0.9222(3) 0.3225(2) 0.0344(11) Uani 1 1 d .
C45 C 1.1342(3) 0.9646(3) 0.2571(2) 0.0234(9) Uani 1 1 d .
C46 C 0.3762(4) 0.8033(3) 0.4740(2) 0.0280(10) Uani 1 1 d .
H46A H 0.3370 0.7922 0.5170 0.034 Uiso 1 1 calc R
C47 C 0.4273(4) 0.8856(3) 0.4524(2) 0.0353(11) Uani 1 1 d .
H47A H 0.4217 0.9295 0.4802 0.042 Uiso 1 1 calc R
C48 C 0.4853(4) 0.9021(3) 0.3911(2) 0.0379(12) Uani 1 1 d .
H48A H 0.5218 0.9572 0.3764 0.046 Uiso 1 1 calc R
C49 C 0.5482(5) 0.8491(4) 0.2851(3) 0.0504(14) Uani 1 1 d .
H49A H 0.5854 0.9033 0.2680 0.061 Uiso 1 1 calc R
C50 C 0.5510(6) 0.7847(4) 0.2476(3) 0.0546(16) Uani 1 1 d .
H50A H 0.5887 0.7948 0.2041 0.065 Uiso 1 1 calc R
C51 C 0.5005(6) 0.6307(4) 0.2369(3) 0.0551(16) Uani 1 1 d .
H51A H 0.5348 0.6378 0.1926 0.066 Uiso 1 1 calc R
C52 C 0.4535(5) 0.5515(4) 0.2660(3) 0.0538(15) Uani 1 1 d .
H52A H 0.4562 0.5030 0.2426 0.065 Uiso 1 1 calc R
C53 C 0.4017(5) 0.5434(3) 0.3304(3) 0.0425(13) Uani 1 1 d .
H53A H 0.3695 0.4882 0.3503 0.051 Uiso 1 1 calc R
C54 C 0.4421(4) 0.6871(3) 0.3363(2) 0.0300(10) Uani 1 1 d .
C55 C 0.4981(5) 0.7006(3) 0.2722(2) 0.0422(12) Uani 1 1 d .
C56 C 0.4907(4) 0.8376(3) 0.3499(2) 0.0340(11) Uani 1 1 d .
C57 C 0.4365(4) 0.7569(3) 0.3750(2) 0.0248(9) Uani 1 1 d .
C58 C 0.1194(5) 0.6055(4) 0.3984(4) 0.0662(19) Uani 1 1 d U
H58A H 0.1643 0.6028 0.3583 0.079 Uiso 1 1 calc R
C59 C 0.0047(7) 0.6050(5) 0.3967(6) 0.090(3) Uani 1 1 d U
H59A H -0.0271 0.6018 0.3560 0.108 Uiso 1 1 calc R
C60 C -0.0578(7) 0.6087(5) 0.4503(6) 0.090(3) Uani 1 1 d U
H60A H -0.1358 0.6085 0.4484 0.108 Uiso 1 1 calc R
C61 C -0.0724(8) 0.6164(6) 0.5705(7) 0.105(3) Uani 1 1 d U
H61A H -0.1506 0.6201 0.5706 0.126 Uiso 1 1 calc R
C62 C -0.0298(7) 0.6151(4) 0.6262(5) 0.089(3) Uani 1 1 d U
H62A H -0.0775 0.6154 0.6656 0.106 Uiso 1 1 calc R
C63 C 0.1535(8) 0.6116(4) 0.6862(4) 0.087(3) Uani 1 1 d U
H63A H 0.1131 0.6129 0.7281 0.104 Uiso 1 1 calc R
C64 C 0.2679(7) 0.6083(4) 0.6833(3) 0.072(2) Uani 1 1 d U
H64A H 0.3062 0.6072 0.7224 0.087 Uiso 1 1 calc R
C65 C 0.3257(5) 0.6067(3) 0.6199(3) 0.0473(14) Uani 1 1 d U
H65A H 0.4042 0.6039 0.6166 0.057 Uiso 1 1 calc R
C66 C 0.1591(5) 0.6132(3) 0.5702(3) 0.0535(17) Uani 1 1 d U
C67 C 0.0976(6) 0.6131(4) 0.6315(5) 0.075(2) Uani 1 1 d U
C68 C -0.0142(6) 0.6130(4) 0.5119(5) 0.078(2) Uani 1 1 d U
C69 C 0.1044(4) 0.6127(3) 0.5110(4) 0.0550(16) Uani 1 1 d U
O1 O 0.5987(3) 1.1117(2) 0.39013(14) 0.0288(7) Uani 1 1 d .
H1A H 0.6641 1.0959 0.3822 0.043 Uiso 1 1 calc R
O2 O 0.7915(2) 1.04927(18) 0.39108(13) 0.0259(7) Uani 1 1 d .
O3 O 0.7667(2) 0.95132(18) 0.50524(13) 0.0250(6) Uani 1 1 d .
H3A H 0.7748 0.9834 0.4675 0.037 Uiso 1 1 calc R
O4 O 0.3170(4) 1.2883(4) 0.1505(2) 0.0784(15) Uani 1 1 d U
O5 O 0.4214(5) 1.4124(3) 0.1670(2) 0.0874(17) Uani 1 1 d U
O6 O 0.4978(4) 1.3148(3) 0.09676(17) 0.0612(12) Uani 1 1 d U
O7 O 0.7924(2) 0.9344(2) 0.09560(15) 0.0327(7) Uani 1 1 d .
O8 O 0.9772(2) 0.9843(2) 0.09988(14) 0.0274(7) Uani 1 1 d .
O9 O 0.9249(3) 0.8352(2) 0.14982(15) 0.0352(8) Uani 1 1 d .
O10 O 0.6272(2) 0.5919(2) 0.40836(15) 0.0301(7) Uani 1 1 d .
O11 O 0.4947(2) 0.59387(18) 0.50476(14) 0.0234(6) Uani 1 1 d .
O12 O 0.3236(2) 0.46286(18) 0.47991(16) 0.0284(7) Uani 1 1 d .
O13 O 1.1456(3) 1.1107(3) 0.02823(17) 0.0296(7) Uani 1 1 d .
H13A H 1.177(5) 1.148(4) 0.031(3) 0.05(2) Uiso 1 1 d .
H13B H 1.179(6) 1.097(5) -0.004(4) 0.07(2) Uiso 1 1 d .
O1W O 0.2476(4) 0.6762(3) 0.1307(2) 0.0729(13) Uiso 1 1 d .
O2W O 0.7873(4) 0.6198(3) 0.2952(2) 0.0755(13) Uiso 1 1 d .
O3W O 0.2449(4) 0.2691(4) 0.0322(3) 0.0841(15) Uiso 1 1 d .
O4W O 0.4071(5) 0.5740(4) 0.0809(3) 0.0559(14) Uiso 0.663(7) 1 d P
O4W' O 0.4405(10) 0.6224(8) 0.0404(6) 0.0559(14) Uiso 0.337(7) 1 d P
O5W O 0.6315(5) 0.6228(4) 0.0689(3) 0.0618(15) Uiso 0.666(7) 1 d P
O5W' O 0.5983(11) 0.5153(9) 0.1067(6) 0.0618(15) Uiso 0.334(7) 1 d P
O6W O 0.6529(6) 0.4501(5) 0.0442(4) 0.0703(18) Uiso 0.646(7) 1 d P
O6W' O 0.7312(11) 0.4663(9) 0.0027(7) 0.0703(18) Uiso 0.354(7) 1 d P
O7W O 0.0318(6) 0.6921(5) 0.1064(3) 0.0589(15) Uiso 0.616(6) 1 d P
O7W' O 0.0604(9) 0.6225(7) 0.0686(5) 0.0589(15) Uiso 0.384(6) 1 d P
O8W O 0.8686(10) 0.4597(8) 0.0366(6) 0.092(2) Uiso 0.50 1 d P
O8W' O 0.8776(9) 0.3663(8) 0.0868(6) 0.092(2) Uiso 0.50 1 d P
O9W O 0.0584(9) 0.3609(7) 0.0003(5) 0.106(3) Uiso 0.624(8) 1 d P
O9W' O 0.1067(14) 0.2811(12) -0.0042(8) 0.106(3) Uiso 0.376(8) 1 d P
O10W O 0.8943(6) 0.1708(5) 0.4581(3) 0.079(3) Uiso 0.736(16) 1 d P
O11W O 0.7506(7) 0.7047(5) 0.1532(4) 0.126(4) Uiso 0.94(2) 1 d P
O12W O 0.1685(6) 0.5855(5) 0.2519(4) 0.088(3) Uiso 0.723(16) 1 d P
O13W O 0.1631(7) 0.4277(6) 0.2216(4) 0.111(4) Uiso 0.740(19) 1 d P
O14W O 0.0256(8) 0.5484(6) 0.8461(5) 0.159(5) Uiso 0.95(2) 1 d P
O15W O 0.0314(9) 0.4356(7) 0.7862(5) 0.089(5) Uiso 0.530(17) 1 d P
O16W O 0.7657(9) 0.5500(7) 0.1852(5) 0.061(4) Uiso 0.396(14) 1 d P
O17W O 0.0245(10) 0.3132(8) 0.7525(6) 0.073(5) Uiso 0.425(15) 1 d P
O18W O 0.1715(12) 0.3918(9) 0.0786(7) 0.067(6) Uiso 0.330(15) 1 d P

loop_
_atom_site_aniso_label
_atom_site_aniso_U_11
_atom_site_aniso_U_22
_atom_site_aniso_U_33
_atom_site_aniso_U_23
_atom_site_aniso_U_13
_atom_site_aniso_U_12
Co1 0.0181(3) 0.0248(3) 0.0185(3) -0.0041(2) 0.0004(2) 0.0008(2)
Co2 0.0170(3) 0.0187(3) 0.0328(3) -0.0033(2) -0.0031(2) -0.0009(2)
S1 0.0367(7) 0.0355(6) 0.0231(6) -0.0005(5) -0.0044(5) 0.0026(5)
S2 0.0185(5) 0.0316(6) 0.0189(5) -0.0062(4) 0.0012(4) -0.0008(4)
S3 0.0168(5) 0.0167(5) 0.0286(5) -0.0044(4) -0.0019(4) -0.0020(4)
N1 0.0176(18) 0.0294(19) 0.0221(18) -0.0046(15) -0.0023(14) 0.0001(14)
N2 0.0206(18) 0.0282(19) 0.0251(18) -0.0041(15) 0.0004(14) -0.0011(15)
N3 0.0212(18) 0.0260(19) 0.0259(19) -0.0003(15) -0.0029(14) 0.0010(15)
N4 0.0192(18) 0.0250(19) 0.0240(18) -0.0042(15) 0.0014(14) 0.0004(14)
N5 0.0240(19) 0.0234(19) 0.0277(19) -0.0037(15) -0.0058(15) 0.0040(15)
N6 0.034(2) 0.026(2) 0.035(2) -0.0079(17) -0.0131(17) 0.0030(16)
N7 0.024(2) 0.022(2) 0.089(4) 0.008(2) -0.011(2) -0.0017(16)
N8 0.036(2) 0.0205(19) 0.049(3) -0.0094(18) 0.0188(19) -0.0066(16)
C1 0.030(2) 0.021(2) 0.021(2) -0.0079(17) 0.0054(17) -0.0045(18)
C2 0.024(2) 0.027(2) 0.028(2) -0.0059(18) 0.0016(18) -0.0022(18)
C3 0.031(2) 0.025(2) 0.019(2) -0.0005(17) -0.0034(17) -0.0026(18)
C4 0.028(2) 0.023(2) 0.020(2) -0.0027(17) 0.0036(17) -0.0051(17)
C5 0.027(2) 0.018(2) 0.0178(19) -0.0041(16) -0.0002(16) -0.0035(16)
C6 0.026(2) 0.021(2) 0.018(2) 0.0019(16) 0.0014(16) -0.0042(17)
C7 0.020(2) 0.024(2) 0.019(2) 0.0014(17) 0.0020(16) -0.0036(17)
C8 0.019(2) 0.029(2) 0.018(2) 0.0004(17) 0.0027(16) -0.0040(17)
C9 0.0146(19) 0.028(2) 0.020(2) -0.0028(17) 0.0012(15) -0.0028(16)
C10 0.018(2) 0.022(2) 0.026(2) -0.0042(17) 0.0022(16) -0.0037(16)
C11 0.0156(19) 0.021(2) 0.022(2) 0.0019(16) 0.0020(16) -0.0052(16)
C12 0.019(2) 0.023(2) 0.019(2) 0.0015(16) 0.0000(16) -0.0018(16)
C13 0.0166(19) 0.021(2) 0.0178(19) 0.0006(16) -0.0015(15) -0.0008(16)
C14 0.019(2) 0.020(2) 0.022(2) -0.0054(16) -0.0016(16) 0.0014(16)
C15 0.018(2) 0.016(2) 0.023(2) 0.0006(16) -0.0037(16) -0.0010(15)
C16 0.0156(19) 0.020(2) 0.023(2) 0.0015(16) 0.0007(16) -0.0018(16)
C17 0.019(2) 0.022(2) 0.021(2) -0.0021(16) -0.0034(16) -0.0001(16)
C18 0.031(2) 0.023(2) 0.026(2) -0.0046(18) 0.0085(18) -0.0045(18)
C19 0.029(2) 0.018(2) 0.018(2) -0.0033(16) -0.0005(17) -0.0019(17)
C20 0.020(2) 0.023(2) 0.021(2) -0.0040(17) 0.0019(16) -0.0063(16)
C21 0.019(2) 0.017(2) 0.019(2) 0.0012(16) -0.0045(16) -0.0045(15)
C22 0.025(2) 0.034(2) 0.026(2) -0.0072(19) -0.0045(18) 0.0023(19)
C23 0.034(3) 0.042(3) 0.029(2) -0.014(2) -0.005(2) -0.002(2)
C24 0.036(3) 0.035(3) 0.034(3) -0.015(2) 0.000(2) 0.005(2)
C25 0.031(3) 0.039(3) 0.034(3) -0.013(2) 0.002(2) 0.010(2)
C26 0.023(2) 0.042(3) 0.038(3) -0.006(2) 0.002(2) 0.006(2)
C27 0.021(2) 0.040(3) 0.038(3) -0.006(2) -0.0038(19) -0.001(2)
C28 0.028(2) 0.041(3) 0.041(3) -0.013(2) -0.009(2) -0.007(2)
C29 0.025(2) 0.032(2) 0.030(2) -0.0109(19) -0.0018(18) -0.0018(18)
C30 0.023(2) 0.026(2) 0.020(2) -0.0017(17) 0.0004(16) 0.0002(17)
C31 0.021(2) 0.032(2) 0.026(2) -0.0017(18) 0.0011(17) -0.0003(18)
C32 0.027(2) 0.033(2) 0.024(2) -0.0064(19) 0.0006(18) 0.0032(19)
C33 0.023(2) 0.027(2) 0.020(2) -0.0016(17) 0.0007(16) -0.0009(17)
C34 0.028(2) 0.030(3) 0.046(3) -0.005(2) -0.004(2) 0.003(2)
C35 0.041(3) 0.035(3) 0.051(3) 0.011(2) -0.011(2) 0.005(2)
C36 0.040(3) 0.046(3) 0.042(3) 0.019(2) -0.013(2) -0.009(2)
C37 0.032(3) 0.072(4) 0.018(2) 0.001(2) -0.0068(19) -0.015(3)
C38 0.031(3) 0.076(4) 0.020(2) -0.014(2) 0.0004(19) -0.015(3)
C39 0.037(3) 0.046(3) 0.042(3) -0.028(2) 0.008(2) -0.008(2)
C40 0.043(3) 0.027(3) 0.050(3) -0.013(2) 0.009(2) 0.000(2)
C41 0.031(2) 0.029(2) 0.032(2) -0.0034(19) 0.0041(19) -0.0016(19)
C42 0.015(2) 0.035(2) 0.022(2) -0.0073(18) 0.0003(16) -0.0064(17)
C43 0.023(2) 0.046(3) 0.025(2) -0.013(2) 0.0004(18) -0.012(2)
C44 0.020(2) 0.051(3) 0.029(2) 0.004(2) -0.0053(18) -0.010(2)
C45 0.017(2) 0.033(2) 0.019(2) 0.0002(17) -0.0032(16) -0.0050(17)
C46 0.032(2) 0.023(2) 0.029(2) -0.0043(18) -0.0030(19) 0.0047(18)
C47 0.053(3) 0.021(2) 0.033(3) -0.0046(19) -0.007(2) 0.003(2)
C48 0.051(3) 0.018(2) 0.042(3) 0.003(2) -0.005(2) -0.004(2)
C49 0.071(4) 0.039(3) 0.034(3) 0.009(2) 0.009(3) -0.002(3)
C50 0.086(5) 0.046(3) 0.027(3) 0.002(2) 0.008(3) 0.010(3)
C51 0.085(5) 0.056(4) 0.026(3) -0.013(3) -0.006(3) 0.011(3)
C52 0.078(4) 0.050(4) 0.042(3) -0.027(3) -0.013(3) 0.004(3)
C53 0.059(3) 0.030(3) 0.043(3) -0.016(2) -0.016(3) -0.002(2)
C54 0.033(2) 0.030(2) 0.028(2) -0.0026(19) -0.0110(19) 0.0054(19)
C55 0.060(4) 0.042(3) 0.025(2) -0.005(2) -0.007(2) 0.006(3)
C56 0.042(3) 0.025(2) 0.032(3) 0.0010(19) -0.003(2) 0.004(2)
C57 0.029(2) 0.021(2) 0.024(2) 0.0002(17) -0.0084(18) 0.0053(17)
C58 0.042(3) 0.037(3) 0.115(5) 0.018(3) -0.045(3) -0.006(2)
C59 0.061(4) 0.048(4) 0.158(7) 0.019(4) -0.056(5) -0.008(3)
C60 0.046(4) 0.043(4) 0.177(8) 0.009(5) -0.044(5) 0.004(3)
C61 0.074(5) 0.060(5) 0.172(8) -0.006(6) 0.023(6) 0.007(4)
C62 0.074(5) 0.027(3) 0.146(6) -0.006(4) 0.089(5) 0.001(3)
C63 0.115(6) 0.038(3) 0.095(5) -0.019(4) 0.075(5) -0.010(4)
C64 0.119(6) 0.042(3) 0.055(4) -0.021(3) 0.031(4) -0.020(4)
C65 0.064(4) 0.032(3) 0.045(3) -0.015(2) 0.016(3) -0.015(2)
C66 0.041(3) 0.019(2) 0.091(4) -0.005(3) 0.040(3) -0.001(2)
C67 0.076(4) 0.029(3) 0.111(5) -0.017(3) 0.063(4) -0.008(3)
C68 0.044(3) 0.026(3) 0.149(6) 0.008(4) 0.034(4) 0.003(3)
C69 0.026(3) 0.022(2) 0.110(5) 0.002(3) 0.005(3) 0.001(2)
O1 0.0320(17) 0.0325(17) 0.0186(15) 0.0021(12) 0.0047(12) 0.0023(13)
O2 0.0364(17) 0.0242(15) 0.0165(14) -0.0023(12) 0.0001(12) -0.0011(13)
O3 0.0354(17) 0.0215(15) 0.0168(14) -0.0019(11) 0.0023(12) -0.0103(12)
O4 0.049(3) 0.110(4) 0.065(3) 0.028(3) -0.026(2) -0.016(2)
O5 0.172(5) 0.041(2) 0.058(3) -0.015(2) -0.053(3) 0.033(3)
O6 0.075(3) 0.078(3) 0.0259(19) 0.0049(18) -0.0003(18) 0.028(2)
O7 0.0188(15) 0.057(2) 0.0244(16) -0.0132(15) -0.0003(12) -0.0022(14)
O8 0.0208(15) 0.0397(18) 0.0203(15) -0.0022(13) 0.0008(12) -0.0032(13)
O9 0.045(2) 0.0302(17) 0.0303(17) -0.0074(14) 0.0023(15) 0.0025(15)
O10 0.0303(17) 0.0274(16) 0.0330(17) -0.0090(13) 0.0021(13) -0.0042(13)
O11 0.0168(14) 0.0204(14) 0.0328(16) -0.0024(12) -0.0039(12) -0.0006(11)
O12 0.0213(15) 0.0162(14) 0.0481(19) -0.0022(13) -0.0117(14) -0.0007(12)
O13 0.0334(19) 0.032(2) 0.0222(17) -0.0035(14) 0.0016(14) -0.0039(16)

loop_
_atom_type_symbol
_atom_type_description
_atom_type_scat_dispersion_real
_atom_type_scat_dispersion_imag
_atom_type_scat_source
C C 0.0033 0.0016 'International Tables Vol C Tables 4.2.6.8 and 6.1.1.4'
H H 0.0000 0.0000 'International Tables Vol C Tables 4.2.6.8 and 6.1.1.4'
N N 0.0061 0.0033 'International Tables Vol C Tables 4.2.6.8 and 6.1.1.4'
O O 0.0106 0.0060 'International Tables Vol C Tables 4.2.6.8 and 6.1.1.4'
S S 0.1246 0.1234 'International Tables Vol C Tables 4.2.6.8 and 6.1.1.4'
Co Co 0.3494 0.9721 'International Tables Vol C Tables 4.2.6.8 and 6.1.1.4'

loop_
_geom_angle_atom_site_label_1
_geom_angle_atom_site_label_2
_geom_angle_atom_site_label_3
_geom_angle
_geom_angle_site_symmetry_1
_geom_angle_site_symmetry_3
O13 Co1 O8 89.90(13) . .
O13 Co1 N4 94.13(15) . .
O8 Co1 N4 91.03(12) . .
O13 Co1 N1 89.81(15) . .
O8 Co1 N1 93.12(12) . .
N4 Co1 N1 174.29(13) . .
O13 Co1 N3 170.59(15) . .
O8 Co1 N3 95.63(12) . .
N4 Co1 N3 78.20(13) . .
N1 Co1 N3 97.47(13) . .
O13 Co1 N2 92.60(14) . .
O8 Co1 N2 170.89(13) . .
N4 Co1 N2 97.52(13) . .
N1 Co1 N2 78.15(13) . .
N3 Co1 N2 83.12(13) . .
O11 Co2 N6 97.35(13) . .
O11 Co2 N7 165.44(17) . .
N6 Co2 N7 97.18(18) . .
O11 Co2 N8 86.75(14) . .
N6 Co2 N8 174.26(15) . .
N7 Co2 N8 78.82(19) . .
O11 Co2 N5 85.29(12) . .
N6 Co2 N5 78.28(14) . .
N7 Co2 N5 98.53(14) . .
N8 Co2 N5 98.15(14) . .
O11 Co2 O12 91.33(11) . .
N6 Co2 O12 90.73(13) . .
N7 Co2 O12 87.61(13) . .
N8 Co2 O12 93.19(13) . .
N5 Co2 O12 167.96(13) . .
O5 S1 O6 113.2(3) . .
O5 S1 O4 112.9(4) . .
O6 S1 O4 110.7(3) . .
O5 S1 C3 106.8(2) . .
O6 S1 C3 107.1(2) . .
O4 S1 C3 105.6(2) . .
O9 S2 O7 112.9(2) . .
O9 S2 O8 112.14(19) . .
O7 S2 O8 109.36(18) . .
O9 S2 C9 107.15(19) . .
O7 S2 C9 107.91(18) . .
O8 S2 C9 107.16(18) . .
O10 S3 O11 114.17(18) . .
O10 S3 O12 112.39(19) . 2_666
O11 S3 O12 109.60(17) . 2_666
O10 S3 C15 108.03(18) . .
O11 S3 C15 105.71(17) . .
O12 S3 C15 106.42(17) 2_666 .
C22 N1 C33 117.9(4) . .
C22 N1 Co1 128.4(3) . .
C33 N1 Co1 113.6(3) . .
C29 N2 C30 118.3(4) . .
C29 N2 Co1 128.2(3) . .
C30 N2 Co1 112.9(3) . .
C34 N3 C45 117.9(4) . .
C34 N3 Co1 128.2(3) . .
C45 N3 Co1 113.4(3) . .
C41 N4 C42 117.7(4) . .
C41 N4 Co1 128.9(3) . .
C42 N4 Co1 113.4(3) . .
C46 N5 C57 118.2(4) . .
C46 N5 Co2 128.1(3) . .
C57 N5 Co2 112.3(3) . .
C53 N6 C54 117.6(4) . .
C53 N6 Co2 128.4(3) . .
C54 N6 Co2 113.5(3) . .
C58 N7 C69 118.5(5) . .
C58 N7 Co2 127.3(5) . .
C69 N7 Co2 114.0(4) . .
C65 N8 C66 119.4(5) . .
C65 N8 Co2 128.6(4) . .
C66 N8 Co2 111.9(4) . .
C2 C1 C19 118.7(4) . .
C2 C1 C18 120.8(4) . 2_676
C19 C1 C18 120.2(4) . 2_676
C3 C2 C1 121.1(4) . .
C2 C3 C4 119.7(4) . .
C2 C3 S1 120.0(3) . .
C4 C3 S1 120.3(3) . .
C3 C4 C5 121.4(4) . .
C4 C5 C19 117.9(4) . .
C4 C5 C6 119.8(3) . .
C19 C5 C6 122.3(4) . .
C7 C6 C5 117.1(3) . .
C8 C7 C20 119.4(4) . .
C8 C7 C6 120.9(4) . .
C20 C7 C6 119.5(3) . .
C7 C8 C9 120.5(4) . .
C10 C9 C8 119.9(4) . .
C10 C9 S2 119.8(3) . .
C8 C9 S2 120.2(3) . .
C11 C10 C9 121.2(4) . .
C10 C11 C20 119.5(4) . .
C10 C11 C12 120.2(4) . .
C20 C11 C12 120.2(4) . .
C11 C12 C13 118.9(3) . .
C14 C13 C21 118.4(3) . .
C14 C13 C12 120.4(4) . .
C21 C13 C12 120.9(3) . .
C13 C14 C15 120.7(4) . .
C16 C15 C14 120.1(4) . .
C16 C15 S3 121.0(3) . .
C14 C15 S3 118.8(3) . .
C17 C16 C15 120.7(4) . .
C16 C17 C21 118.8(4) . .
C16 C17 C18 125.1(4) . .
C21 C17 C18 116.1(3) . .
C1 C18 C17 119.3(4) 2_676 .
O1 C19 C5 122.4(4) . .
O1 C19 C1 116.5(3) . .
C5 C19 C1 121.1(4) . .
O2 C20 C11 121.1(4) . .
O2 C20 C7 119.4(4) . .
C11 C20 C7 119.6(4) . .
O3 C21 C13 121.4(3) . .
O3 C21 C17 117.5(3) . .
C13 C21 C17 121.0(4) . .
N1 C22 C23 123.0(4) . .
C24 C23 C22 119.5(4) . .
C23 C24 C32 119.5(4) . .
C26 C25 C32 121.2(4) . .
C25 C26 C31 120.7(4) . .
C28 C27 C31 119.4(4) . .
C27 C28 C29 120.3(4) . .
N2 C29 C28 122.1(4) . .
N2 C30 C31 123.0(4) . .
N2 C30 C33 117.4(4) . .
C31 C30 C33 119.6(4) . .
C30 C31 C27 116.9(4) . .
C30 C31 C26 119.4(4) . .
C27 C31 C26 123.6(4) . .
C33 C32 C24 116.7(4) . .
C33 C32 C25 119.7(4) . .
C24 C32 C25 123.6(4) . .
N1 C33 C32 123.4(4) . .
N1 C33 C30 117.2(4) . .
C32 C33 C30 119.4(4) . .
N3 C34 C35 122.9(5) . .
C36 C35 C34 119.4(5) . .
C35 C36 C44 119.7(5) . .
C38 C37 C44 121.3(4) . .
C37 C38 C43 121.0(4) . .
C40 C39 C43 120.1(4) . .
C39 C40 C41 118.7(5) . .
N4 C41 C40 123.2(4) . .
N4 C42 C43 122.6(4) . .
N4 C42 C45 117.2(4) . .
C43 C42 C45 120.2(4) . .
C39 C43 C42 117.6(4) . .
C39 C43 C38 124.0(4) . .
C42 C43 C38 118.4(5) . .
C45 C44 C36 117.2(5) . .
C45 C44 C37 119.3(5) . .
C36 C44 C37 123.5(5) . .
N3 C45 C44 122.9(4) . .
N3 C45 C42 117.4(4) . .
C44 C45 C42 119.7(4) . .
N5 C46 C47 122.5(4) . .
C48 C47 C46 119.4(4) . .
C47 C48 C56 119.7(4) . .
C50 C49 C56 121.3(5) . .
C49 C50 C55 121.3(5) . .
C52 C51 C55 120.0(5) . .
C51 C52 C53 118.8(5) . .
N6 C53 C52 123.5(5) . .
N6 C54 C55 122.8(4) . .
N6 C54 C57 117.3(4) . .
C55 C54 C57 119.9(4) . .
C51 C55 C54 117.3(5) . .
C51 C55 C50 124.2(5) . .
C54 C55 C50 118.5(5) . .
C48 C56 C57 117.3(4) . .
C48 C56 C49 123.8(5) . .
C57 C56 C49 118.9(4) . .
N5 C57 C56 122.8(4) . .
N5 C57 C54 117.2(4) . .
C56 C57 C54 120.0(4) . .
N7 C58 C59 122.6(8) . .
C60 C59 C58 119.8(9) . .
C59 C60 C68 122.0(7) . .
C62 C61 C68 124.5(9) . .
C61 C62 C67 122.2(7) . .
C67 C63 C64 122.2(6) . .
C63 C64 C65 117.5(7) . .
N8 C65 C64 121.5(6) . .
N8 C66 C67 121.7(7) . .
N8 C66 C69 118.1(5) . .
C67 C66 C69 120.2(6) . .
C63 C67 C66 117.7(7) . .
C63 C67 C62 128.6(7) . .
C66 C67 C62 113.7(8) . .
C61 C68 C60 126.4(9) . .
C61 C68 C69 117.7(10) . .
C60 C68 C69 115.9(7) . .
N7 C69 C66 117.1(5) . .
N7 C69 C68 121.2(7) . .
C66 C69 C68 121.7(7) . .
S2 O8 Co1 137.80(18) . .
S3 O11 Co2 137.04(18) . .
S3 O12 Co2 125.43(17) 2_666 .

loop_
_geom_bond_atom_site_label_1
_geom_bond_atom_site_label_2
_geom_bond_distance
_geom_bond_site_symmetry_2
Co1 O13 2.082(3) .
Co1 O8 2.086(3) .
Co1 N4 2.119(3) .
Co1 N1 2.125(3) .
Co1 N3 2.128(3) .
Co1 N2 2.145(3) .
Co2 O11 2.088(3) .
Co2 N6 2.105(4) .
Co2 N7 2.114(4) .
Co2 N8 2.119(4) .
Co2 N5 2.143(4) .
Co2 O12 2.146(3) .
S1 O5 1.411(4) .
S1 O6 1.436(4) .
S1 O4 1.446(4) .
S1 C3 1.768(4) .
S2 O9 1.449(3) .
S2 O7 1.458(3) .
S2 O8 1.465(3) .
S2 C9 1.758(4) .
S3 O10 1.436(3) .
S3 O11 1.464(3) .
S3 O12 1.469(3) 2_666
S3 C15 1.761(4) .
N1 C22 1.324(5) .
N1 C33 1.358(5) .
N2 C29 1.328(5) .
N2 C30 1.351(5) .
N3 C34 1.339(6) .
N3 C45 1.355(5) .
N4 C41 1.324(6) .
N4 C42 1.370(5) .
N5 C46 1.330(5) .
N5 C57 1.359(5) .
N6 C53 1.317(6) .
N6 C54 1.365(6) .
N7 C58 1.336(8) .
N7 C69 1.345(8) .
N8 C65 1.315(7) .
N8 C66 1.382(7) .
C1 C2 1.389(6) .
C1 C19 1.406(6) .
C1 C18 1.507(6) 2_676
C2 C3 1.381(6) .
C3 C4 1.390(6) .
C4 C5 1.394(6) .
C5 C19 1.406(5) .
C5 C6 1.520(6) .
C6 C7 1.517(6) .
C7 C8 1.395(6) .
C7 C20 1.422(6) .
C8 C9 1.395(6) .
C9 C10 1.391(6) .
C10 C11 1.384(6) .
C11 C20 1.414(6) .
C11 C12 1.513(5) .
C12 C13 1.513(5) .
C13 C14 1.383(5) .
C13 C21 1.405(6) .
C14 C15 1.395(5) .
C15 C16 1.392(6) .
C16 C17 1.372(6) .
C17 C21 1.411(5) .
C17 C18 1.515(6) .
C18 C1 1.507(6) 2_676
C19 O1 1.346(5) .
C20 O2 1.324(5) .
C21 O3 1.344(5) .
C22 C23 1.392(6) .
C23 C24 1.363(7) .
C24 C32 1.419(6) .
C25 C26 1.356(7) .
C25 C32 1.428(6) .
C26 C31 1.431(6) .
C27 C28 1.350(7) .
C27 C31 1.410(6) .
C28 C29 1.396(6) .
C30 C31 1.405(6) .
C30 C33 1.447(6) .
C32 C33 1.396(6) .
C34 C35 1.391(7) .
C35 C36 1.360(8) .
C36 C44 1.413(7) .
C37 C38 1.344(8) .
C37 C44 1.423(7) .
C38 C43 1.447(7) .
C39 C40 1.374(7) .
C39 C43 1.389(7) .
C40 C41 1.395(7) .
C42 C43 1.399(6) .
C42 C45 1.428(6) .
C44 C45 1.403(6) .
C46 C47 1.399(6) .
C47 C48 1.366(7) .
C48 C56 1.401(7) .
C49 C50 1.348(8) .
C49 C56 1.423(7) .
C50 C55 1.442(8) .
C51 C52 1.368(8) .
C51 C55 1.389(7) .
C52 C53 1.392(8) .
C54 C55 1.402(7) .
C54 C57 1.434(6) .
C56 C57 1.406(6) .
C58 C59 1.395(9) .
C59 C60 1.285(13) .
C60 C68 1.412(12) .
C61 C62 1.282(13) .
C61 C68 1.341(13) .
C62 C67 1.559(12) .
C63 C67 1.347(12) .
C63 C64 1.387(12) .
C64 C65 1.420(8) .
C66 C67 1.397(9) .
C66 C69 1.424(9) .
C68 C69 1.438(9) .
O12 S3 1.468(3) 2_666
O4W O4W' 1.069(12) .
O5W O5W' 1.741(14) .
O6W O6W' 1.214(14) .
O7W O7W' 1.447(12) .
O8W O8W' 1.631(16) .
O9W O9W' 1.375(18) .
